data_1555596
loop_
_publ_author_name
'Zhu, Yuanyuan'
'Dong, Zhenghao'
'Cheng, Xin'
'Zhong, Xiaoling'
'Liu, Xiaolin'
'Lin, Li'
'Shen, Zhiqiang'
'Yang, Peiju'
'Li, Yuan'
'Wang, Hailin'
'Yan, Wenjin'
'Wang, Kairong'
'Wang, Rui'

_publ_section_title
;
 Asymmetric Synthesis of CF3- and Indole-Containing Thiochromanes via a
 Squaramide-Catalyzed Michael-Aldol Reaction.
;
_journal_issue 15
_journal_name_full 'Organic letters'
_journal_page_first 3546
_journal_page_last 3549
_journal_paper_doi 10.1021/acs.orglett.6b01498
_journal_volume 18
_journal_year 2016
_chemical_absolute_configuration unk
_chemical_formula_moiety 'C31 H27 Cl F3 N O5 S'
_chemical_formula_sum 'C31 H27 Cl F3 N O5 S'
_chemical_formula_weight 618.04
_space_group_crystal_system monoclinic
_space_group_IT_number 4
_space_group_name_Hall 'P 2yb'
_space_group_name_H-M_alt 'P 1 21 1'
_atom_sites_solution_hydrogens geom
_atom_sites_solution_primary direct
_audit_creation_date 2016-03-14
_audit_creation_method
;
Olex2 1.2
(compiled 2016.02.19 svn.r3266 for OlexSys, GUI svn.r5155)
;
_cell_angle_alpha 90
_cell_angle_beta 89.999(2)
_cell_angle_gamma 90
_cell_formula_units_Z 4
_cell_length_a 10.4656(3)
_cell_length_b 10.4575(2)
_cell_length_c 26.8799(5)
_cell_measurement_reflns_used 5845
_cell_measurement_temperature 290.83(10)
_cell_measurement_theta_max 23.9900
_cell_measurement_theta_min 3.8850
_cell_volume 2941.84(12)
_computing_cell_refinement 'CrysAlisPro 1.171.38.41 (Rigaku OD, 2015)'
_computing_data_collection 'CrysAlisPro 1.171.38.41 (Rigaku OD, 2015)'
_computing_data_reduction 'CrysAlisPro 1.171.38.41 (Rigaku OD, 2015)'
_computing_molecular_graphics 'Olex2 (Dolomanov et al., 2009)'
_computing_publication_material 'Olex2 (Dolomanov et al., 2009)'
_computing_structure_refinement 'ShelXL (Sheldrick, 2015)'
_computing_structure_solution 'ShelXS (Sheldrick, 2008)'
_diffrn_ambient_environment air
_diffrn_ambient_temperature 290.83(10)
_diffrn_detector 'CCD plate'
_diffrn_detector_area_resol_mean 16.0733
_diffrn_detector_type Eos
_diffrn_measured_fraction_theta_full 0.991
_diffrn_measured_fraction_theta_max 0.989
_diffrn_measurement_details
;
List of Runs (angles in degrees, time in seconds):

  # Type    Start    End  Width  t~exp~   \w     \q     \k     \f   Frames
--------------------------------------------------------------------------
  1  \w    -39.00  33.00   1.00    6.00    --   20.59 -57.00 -60.00   72
  2  \w     -8.00  36.00   1.00    6.00    --   20.59  19.00-180.00   44
  3  \w     -8.00  18.00   1.00    6.00    --  -17.15 -99.00-120.00   26
  4  \w    -16.00  53.00   1.00    6.00    --   20.59 -99.00-180.00   69
  5  \w     -6.00  47.00   1.00    6.00    --   20.59  77.00  90.00   53
  6  \w     57.00  83.00   1.00    6.00    --   20.59  77.00  90.00   26
  7  \w      1.00  88.00   1.00    6.00    --   20.59  77.00 -30.00   87
  8  \w      4.00  75.00   1.00    6.00    --   20.59  77.00-120.00   71
;
_diffrn_measurement_device 'four-circle diffractometer'
_diffrn_measurement_device_type 'SuperNova, Dual, Cu at zero, Eos'
_diffrn_measurement_method '\w scans'
_diffrn_orient_matrix_type 'CrysAlisPro convention (1999,Acta A55,543-557)'
_diffrn_orient_matrix_UB_11 0.0077795000
_diffrn_orient_matrix_UB_12 0.0053030000
_diffrn_orient_matrix_UB_13 -0.0261295000
_diffrn_orient_matrix_UB_21 0.0646237000
_diffrn_orient_matrix_UB_22 -0.0194849000
_diffrn_orient_matrix_UB_23 0.0023280000
_diffrn_orient_matrix_UB_31 -0.0187874000
_diffrn_orient_matrix_UB_32 -0.0647823000
_diffrn_orient_matrix_UB_33 -0.0028437000
_diffrn_radiation_monochromator mirror
_diffrn_radiation_probe x-ray
_diffrn_radiation_type MoK\a
_diffrn_radiation_wavelength 0.71073
_diffrn_reflns_av_R_equivalents 0.0386
_diffrn_reflns_av_unetI/netI 0.0563
_diffrn_reflns_Laue_measured_fraction_full 0.991
_diffrn_reflns_Laue_measured_fraction_max 0.989
_diffrn_reflns_limit_h_max 12
_diffrn_reflns_limit_h_min -12
_diffrn_reflns_limit_k_max 12
_diffrn_reflns_limit_k_min -12
_diffrn_reflns_limit_l_max 33
_diffrn_reflns_limit_l_min -33
_diffrn_reflns_number 23932
_diffrn_reflns_point_group_measured_fraction_full 0.952
_diffrn_reflns_point_group_measured_fraction_max 0.946
_diffrn_reflns_theta_full 25.500
_diffrn_reflns_theta_max 26.022
_diffrn_reflns_theta_min 3.572
_diffrn_source 'micro-focus sealed X-ray tube'
_diffrn_source_type 'SuperNova (Mo) X-ray Source'
_exptl_absorpt_coefficient_mu 0.261
_exptl_absorpt_correction_T_max 1.00000
_exptl_absorpt_correction_T_min 0.84749
_exptl_absorpt_correction_type multi-scan
_exptl_absorpt_process_details
;
CrysAlisPro 1.171.38.41 (Rigaku Oxford Diffraction, 2015)
Empirical absorption correction using spherical harmonics,
 implemented in SCALE3 ABSPACK scaling algorithm.
;
_exptl_crystal_colour 'clear light colourless'
_exptl_crystal_colour_lustre clear
_exptl_crystal_colour_modifier light
_exptl_crystal_colour_primary colourless
_exptl_crystal_density_diffrn 1.395
_exptl_crystal_description block
_exptl_crystal_F_000 1280
_exptl_crystal_size_max 0.24
_exptl_crystal_size_mid 0.15
_exptl_crystal_size_min 0.14
_refine_diff_density_max 0.183
_refine_diff_density_min -0.176
_refine_diff_density_rms 0.036
_refine_ls_abs_structure_details
;
 Flack x determined using 2897 quotients [(I+)-(I-)]/[(I+)+(I-)]
 (Parsons, Flack and Wagner, Acta Cryst. B69 (2013) 249-259).
;
_refine_ls_abs_structure_Flack 0.00(4)
_refine_ls_extinction_method none
_refine_ls_goodness_of_fit_ref 1.016
_refine_ls_hydrogen_treatment constr
_refine_ls_matrix_type full
_refine_ls_number_parameters 767
_refine_ls_number_reflns 10946
_refine_ls_number_restraints 1
_refine_ls_restrained_S_all 1.016
_refine_ls_R_factor_all 0.0632
_refine_ls_R_factor_gt 0.0451
_refine_ls_shift/su_max 0.001
_refine_ls_shift/su_mean 0.000
_refine_ls_structure_factor_coef Fsqd
_refine_ls_weighting_details 'w=1/[\s^2^(Fo^2^)+(0.0431P)^2^] where P=(Fo^2^+2Fc^2^)/3'
_refine_ls_weighting_scheme calc
_refine_ls_wR_factor_gt 0.0921
_refine_ls_wR_factor_ref 0.1043
_reflns_Friedel_coverage 0.808
_reflns_Friedel_fraction_full 0.909
_reflns_Friedel_fraction_max 0.898
_reflns_number_gt 8591
_reflns_number_total 10946
_reflns_threshold_expression 'I > 2\s(I)'
_cod_data_source_file ol6b01498_si_003.cif
_cod_data_source_block yanwj_0311
_cod_original_cell_volume 2941.85(11)
_cod_database_code 1555596
_chemical_oxdiff_formula 'C H N O Cl S'
_shelx_space_group_comment
;
The symmetry employed for this shelxl refinement is uniquely defined
by the following loop, which should always be used as a source of
symmetry information in preference to the above space-group names.
They are only intended as comments.
;
_reflns_odcompleteness_completeness 98.82
_reflns_odcompleteness_iscentric 1
_reflns_odcompleteness_theta 26.32
_olex2_refinement_description
;
1. Fixed Uiso
 At 1.2 times of:
  All C(H) groups
 At 1.5 times of:
  All C(H,H,H) groups, All O(H) groups
2.a Ternary CH refined with riding coordinates:
 C7(H7), C8(H8), C38(H38), C39(H39)
2.b Aromatic/amide H refined with riding coordinates:
 C2(H2), C3(H3), C4(H4), C5(H5), C11(H11), C13(H13), C14(H14), C16(H16),
 C25(H25), C26(H26), C28(H28), C29(H29), C33(H33), C34(H34), C35(H35), C36(H36),
  C43(H43), C44(H44), C46(H46), C47(H47), C51(H51), C53(H53), C54(H54), C56(H56)
2.c Idealised Me refined as rotating group:
 C20(H20A,H20B,H20C), C21(H21A,H21B,H21C), C22(H22A,H22B,H22C), C30(H30A,H30B,
 H30C), C48(H48A,H48B,H48C), C59(H59A,H59B,H59C), C60(H60A,H60B,H60C), C61(H61A,
 H61B,H61C)
2.d Idealised tetrahedral OH refined as rotating group:
 O1(H1), O6(H6)
;
_shelx_shelxl_version_number 2014/7
_olex2_submission_special_instructions 'No special instructions were received'
_oxdiff_exptl_absorpt_empirical_details
;
Empirical correction (ABSPACK) includes:
- Absorption correction using spherical harmonics
- Frame scaling
;
_oxdiff_exptl_absorpt_empirical_full_max 1.275
_oxdiff_exptl_absorpt_empirical_full_min 0.757

loop_
_space_group_symop_operation_xyz
'x, y, z'
'-x, y+1/2, -z'

loop_
_atom_site_label
_atom_site_type_symbol
_atom_site_fract_x
_atom_site_fract_y
_atom_site_fract_z
_atom_site_U_iso_or_equiv
_atom_site_adp_type
_atom_site_occupancy
_atom_site_site_symmetry_order
_atom_site_calc_flag
_atom_site_refinement_flags_posn
Cl1 Cl -1.08858(12) -0.56401(12) 0.07053(4) 0.0640(3) Uani 1 1 d .
S1 S -0.90139(10) -0.47071(12) -0.11216(4) 0.0571(3) Uani 1 1 d .
F1 F -0.9400(3) -0.2348(3) -0.17572(11) 0.0820(9) Uani 1 1 d .
F2 F -1.1103(3) -0.2963(3) -0.21375(10) 0.0804(9) Uani 1 1 d .
F3 F -0.9371(3) -0.4060(3) -0.21979(10) 0.0826(9) Uani 1 1 d .
O1 O -1.1818(4) -0.7515(3) -0.16512(13) 0.0756(10) Uani 1 1 d .
H1 H -1.1922 -0.8121 -0.1462 0.113 Uiso 1 1 calc GR
O2 O -1.3151(3) -0.5296(4) -0.11109(11) 0.0710(10) Uani 1 1 d .
O3 O -1.6156(3) -0.3401(4) -0.29993(16) 0.0878(11) Uani 1 1 d .
O4 O -1.2509(3) 0.0319(3) -0.10730(12) 0.0655(8) Uani 1 1 d .
O5 O -1.3181(3) -0.0085(3) -0.02885(12) 0.0616(8) Uani 1 1 d .
N1 N -1.2181(3) -0.1619(3) -0.07210(12) 0.0462(8) Uani 1 1 d .
C1 C -0.8626(5) -0.6089(4) -0.14646(15) 0.0535(11) Uani 1 1 d .
C2 C -0.7365(5) -0.6324(5) -0.15888(18) 0.0698(14) Uani 1 1 d .
H2 H -0.6730 -0.5742 -0.1504 0.084 Uiso 1 1 calc R
C3 C -0.7060(7) -0.7441(7) -0.1842(2) 0.0878(19) Uani 1 1 d .
H3 H -0.6214 -0.7625 -0.1920 0.105 Uiso 1 1 calc R
C4 C -0.8004(8) -0.8265(7) -0.1976(2) 0.095(2) Uani 1 1 d .
H4 H -0.7797 -0.8998 -0.2154 0.114 Uiso 1 1 calc R
C5 C -0.9254(7) -0.8035(5) -0.18530(19) 0.0796(17) Uani 1 1 d .
H5 H -0.9884 -0.8611 -0.1949 0.096 Uiso 1 1 calc R
C6 C -0.9587(5) -0.6952(4) -0.15873(16) 0.0557(12) Uani 1 1 d .
C7 C -1.0929(5) -0.6648(4) -0.14403(16) 0.0538(11) Uani 1 1 d .
H7 H -1.1003 -0.6664 -0.1077 0.065 Uiso 1 1 calc R
C8 C -1.1321(4) -0.5327(4) -0.16347(14) 0.0483(10) Uani 1 1 d .
H8 H -1.1214 -0.5340 -0.1997 0.058 Uiso 1 1 calc R
C9 C -1.0500(4) -0.4175(4) -0.14290(14) 0.0488(10) Uani 1 1 d .
C10 C -1.1164(4) -0.3322(4) -0.10517(14) 0.0437(9) Uani 1 1 d .
C11 C -1.1674(4) -0.2160(4) -0.11429(16) 0.0493(10) Uani 1 1 d .
H11 H -1.1680 -0.1772 -0.1454 0.059 Uiso 1 1 calc R
C12 C -1.1954(4) -0.2463(4) -0.03221(15) 0.0432(9) Uani 1 1 d .
C13 C -1.2218(4) -0.2341(4) 0.01841(15) 0.0493(10) Uani 1 1 d .
H13 H -1.2613 -0.1613 0.0310 0.059 Uiso 1 1 calc R
C14 C -1.1875(4) -0.3333(4) 0.04888(15) 0.0487(10) Uani 1 1 d .
H14 H -1.2032 -0.3276 0.0829 0.058 Uiso 1 1 calc R
C15 C -1.1299(4) -0.4415(4) 0.02991(15) 0.0455(10) Uani 1 1 d .
C16 C -1.1027(4) -0.4547(4) -0.02022(14) 0.0444(9) Uani 1 1 d .
H16 H -1.0646 -0.5287 -0.0324 0.053 Uiso 1 1 calc R
C17 C -1.1338(4) -0.3545(4) -0.05185(14) 0.0414(9) Uani 1 1 d .
C18 C -1.2630(4) -0.0356(4) -0.07112(18) 0.0498(10) Uani 1 1 d .
C19 C -1.3605(5) 0.1248(5) -0.01673(19) 0.0644(13) Uani 1 1 d .
C20 C -1.2430(6) 0.2073(6) -0.0141(2) 0.0905(18) Uani 1 1 d .
H20A H -1.1827 0.1698 0.0085 0.136 Uiso 1 1 calc GR
H20B H -1.2660 0.2910 -0.0025 0.136 Uiso 1 1 calc GR
H20C H -1.2052 0.2137 -0.0465 0.136 Uiso 1 1 calc GR
C21 C -1.4552(6) 0.1730(7) -0.0550(3) 0.112(2) Uani 1 1 d .
H21A H -1.4135 0.1809 -0.0867 0.167 Uiso 1 1 calc GR
H21B H -1.4873 0.2550 -0.0449 0.167 Uiso 1 1 calc GR
H21C H -1.5249 0.1137 -0.0578 0.167 Uiso 1 1 calc GR
C22 C -1.4209(6) 0.1077(6) 0.0337(2) 0.100(2) Uani 1 1 d .
H22A H -1.4925 0.0508 0.0311 0.150 Uiso 1 1 calc GR
H22B H -1.4494 0.1891 0.0460 0.150 Uiso 1 1 calc GR
H22C H -1.3593 0.0724 0.0564 0.150 Uiso 1 1 calc GR
C23 C -1.2745(4) -0.5129(4) -0.15297(16) 0.0554(11) Uani 1 1 d .
C24 C -1.3606(4) -0.4707(5) -0.19355(16) 0.0564(11) Uani 1 1 d .
C25 C -1.3331(5) -0.4873(5) -0.24373(17) 0.0723(14) Uani 1 1 d .
H25 H -1.2573 -0.5272 -0.2530 0.087 Uiso 1 1 calc R
C26 C -1.4166(5) -0.4454(6) -0.28025(19) 0.0774(15) Uani 1 1 d .
H26 H -1.3971 -0.4577 -0.3137 0.093 Uiso 1 1 calc R
C27 C -1.5282(5) -0.3858(5) -0.2670(2) 0.0683(14) Uani 1 1 d .
C28 C -1.5583(5) -0.3708(5) -0.2174(2) 0.0722(14) Uani 1 1 d .
H28 H -1.6351 -0.3326 -0.2083 0.087 Uiso 1 1 calc R
C29 C -1.4749(5) -0.4122(5) -0.18130(19) 0.0651(13) Uani 1 1 d .
H29 H -1.4958 -0.4007 -0.1480 0.078 Uiso 1 1 calc R
C30 C -1.5880(7) -0.3446(8) -0.3513(2) 0.110(2) Uani 1 1 d .
H30A H -1.6558 -0.3042 -0.3695 0.165 Uiso 1 1 calc GR
H30B H -1.5801 -0.4320 -0.3617 0.165 Uiso 1 1 calc GR
H30C H -1.5092 -0.3004 -0.3576 0.165 Uiso 1 1 calc GR
C31 C -1.0090(5) -0.3380(5) -0.18783(18) 0.0649(13) Uani 1 1 d .
Cl2 Cl -1.08875(12) -0.85492(12) -0.57058(4) 0.0641(3) Uani 1 1 d .
S2 S -0.90140(11) -0.94820(11) -0.38778(4) 0.0570(3) Uani 1 1 d .
F4 F -0.9373(3) -1.0131(3) -0.28022(10) 0.0848(9) Uani 1 1 d .
F5 F -1.1102(3) -1.1223(3) -0.28622(10) 0.0803(9) Uani 1 1 d .
F6 F -0.9405(3) -1.1844(3) -0.32419(11) 0.0823(9) Uani 1 1 d .
O6 O -1.1815(4) -0.6675(3) -0.33488(12) 0.0748(10) Uani 1 1 d .
H6 H -1.1915 -0.6067 -0.3538 0.112 Uiso 1 1 calc GR
O7 O -1.3154(3) -0.8898(4) -0.38896(11) 0.0720(10) Uani 1 1 d .
O8 O -1.6155(4) -1.0785(4) -0.20043(15) 0.0872(11) Uani 1 1 d .
O9 O -1.2506(3) -1.4510(3) -0.39275(12) 0.0652(8) Uani 1 1 d .
O10 O -1.3182(3) -1.4109(3) -0.47106(12) 0.0626(8) Uani 1 1 d .
N2 N -1.2183(3) -1.2565(3) -0.42803(12) 0.0470(8) Uani 1 1 d .
C3AA C -1.0090(5) -1.0816(5) -0.31208(18) 0.0660(13) Uani 1 1 d .
C32 C -0.8628(5) -0.8102(4) -0.35327(16) 0.0543(11) Uani 1 1 d .
C33 C -0.7363(5) -0.7858(6) -0.34117(19) 0.0718(14) Uani 1 1 d .
H33 H -0.6725 -0.8434 -0.3500 0.086 Uiso 1 1 calc R
C34 C -0.7061(7) -0.6746(7) -0.3158(2) 0.0868(18) Uani 1 1 d .
H34 H -0.6215 -0.6566 -0.3077 0.104 Uiso 1 1 calc R
C35 C -0.7994(8) -0.5928(7) -0.3028(2) 0.094(2) Uani 1 1 d .
H35 H -0.7784 -0.5192 -0.2852 0.113 Uiso 1 1 calc R
C36 C -0.9247(7) -0.6150(5) -0.31494(19) 0.0773(16) Uani 1 1 d .
H36 H -0.9874 -0.5568 -0.3055 0.093 Uiso 1 1 calc R
C37 C -0.9583(5) -0.7239(4) -0.34126(16) 0.0556(12) Uani 1 1 d .
C38 C -1.0934(4) -0.7543(4) -0.35594(16) 0.0527(11) Uani 1 1 d .
H38 H -1.1010 -0.7523 -0.3923 0.063 Uiso 1 1 calc R
C39 C -1.1328(4) -0.8870(4) -0.33676(15) 0.0484(10) Uani 1 1 d .
H39 H -1.1223 -0.8858 -0.3005 0.058 Uiso 1 1 calc R
C40 C -1.0495(4) -1.0009(4) -0.35697(14) 0.0473(10) Uani 1 1 d .
C41 C -1.2752(4) -0.9071(4) -0.34706(16) 0.0553(11) Uani 1 1 d .
C42 C -1.3605(4) -0.9484(4) -0.30655(16) 0.0529(10) Uani 1 1 d .
C43 C -1.4752(5) -1.0067(5) -0.31851(19) 0.0666(13) Uani 1 1 d .
H43 H -1.4964 -1.0180 -0.3518 0.080 Uiso 1 1 calc R
C44 C -1.5578(5) -1.0480(6) -0.2827(2) 0.0733(14) Uani 1 1 d .
H44 H -1.6345 -1.0863 -0.2918 0.088 Uiso 1 1 calc R
C45 C -1.5281(5) -1.0332(5) -0.2332(2) 0.0684(14) Uani 1 1 d .
C46 C -1.4163(5) -0.9728(6) -0.21966(18) 0.0763(15) Uani 1 1 d .
H46 H -1.3967 -0.9595 -0.1863 0.092 Uiso 1 1 calc R
C47 C -1.3342(5) -0.9324(5) -0.25640(17) 0.0711(14) Uani 1 1 d .
H47 H -1.2581 -0.8929 -0.2472 0.085 Uiso 1 1 calc R
C48 C -1.5883(7) -1.0753(8) -0.1490(2) 0.109(2) Uani 1 1 d .
H48A H -1.5092 -1.1191 -0.1428 0.164 Uiso 1 1 calc GR
H48B H -1.6559 -1.1167 -0.1310 0.164 Uiso 1 1 calc GR
H48C H -1.5811 -0.9881 -0.1383 0.164 Uiso 1 1 calc GR
C49 C -1.1165(4) -1.0874(4) -0.39467(14) 0.0438(10) Uani 1 1 d .
C50 C -1.1342(4) -1.0647(4) -0.44810(14) 0.0412(9) Uani 1 1 d .
C51 C -1.1021(4) -0.9636(4) -0.47980(14) 0.0449(9) Uani 1 1 d .
H51 H -1.0636 -0.8898 -0.4677 0.054 Uiso 1 1 calc R
C52 C -1.1297(4) -0.9773(4) -0.52983(14) 0.0455(10) Uani 1 1 d .
C53 C -1.1878(4) -1.0856(4) -0.54905(15) 0.0482(10) Uani 1 1 d .
H53 H -1.2039 -1.0911 -0.5830 0.058 Uiso 1 1 calc R
C54 C -1.2218(4) -1.1847(4) -0.51855(15) 0.0473(10) Uani 1 1 d .
H54 H -1.2609 -1.2577 -0.5312 0.057 Uiso 1 1 calc R
C55 C -1.1958(4) -1.1726(4) -0.46774(15) 0.0434(9) Uani 1 1 d .
C56 C -1.1677(4) -1.2026(4) -0.38578(16) 0.0505(11) Uani 1 1 d .
H56 H -1.1688 -1.2415 -0.3547 0.061 Uiso 1 1 calc R
C57 C -1.2630(4) -1.3831(4) -0.42875(18) 0.0502(10) Uani 1 1 d .
C58 C -1.3602(5) -1.5436(5) -0.4830(2) 0.0656(13) Uani 1 1 d .
C59 C -1.4207(6) -1.5266(6) -0.5337(2) 0.102(2) Uani 1 1 d .
H59A H -1.4919 -1.4692 -0.5311 0.153 Uiso 1 1 calc GR
H59B H -1.4498 -1.6080 -0.5457 0.153 Uiso 1 1 calc GR
H59C H -1.3588 -1.4920 -0.5563 0.153 Uiso 1 1 calc GR
C60 C -1.2435(6) -1.6268(6) -0.4860(2) 0.0942(19) Uani 1 1 d .
H60A H -1.1807 -1.5863 -0.5067 0.141 Uiso 1 1 calc GR
H60B H -1.2662 -1.7081 -0.5001 0.141 Uiso 1 1 calc GR
H60C H -1.2090 -1.6392 -0.4533 0.141 Uiso 1 1 calc GR
C61 C -1.4552(6) -1.5921(7) -0.4451(3) 0.112(2) Uani 1 1 d .
H61A H -1.4128 -1.6052 -0.4138 0.168 Uiso 1 1 calc GR
H61B H -1.4908 -1.6716 -0.4564 0.168 Uiso 1 1 calc GR
H61C H -1.5223 -1.5305 -0.4410 0.168 Uiso 1 1 calc GR

loop_
_atom_site_aniso_label
_atom_site_aniso_U_11
_atom_site_aniso_U_22
_atom_site_aniso_U_33
_atom_site_aniso_U_23
_atom_site_aniso_U_13
_atom_site_aniso_U_12
Cl1 0.0860(8) 0.0635(7) 0.0425(6) 0.0147(6) 0.0011(5) 0.0158(6)
S1 0.0620(7) 0.0569(7) 0.0524(7) -0.0118(6) 0.0039(5) -0.0053(6)
F1 0.118(2) 0.0561(16) 0.072(2) -0.0008(15) 0.0333(17) -0.0337(17)
F2 0.130(3) 0.0658(18) 0.0454(16) 0.0219(14) 0.0020(16) -0.0089(17)
F3 0.129(2) 0.0684(18) 0.0503(17) -0.0033(14) 0.0405(16) -0.0151(18)
O1 0.113(3) 0.052(2) 0.061(2) 0.0033(17) -0.022(2) -0.0296(19)
O2 0.078(2) 0.095(3) 0.0401(18) 0.0011(18) 0.0078(15) -0.0216(19)
O3 0.083(2) 0.095(3) 0.085(3) 0.005(2) -0.026(2) -0.008(2)
O4 0.088(2) 0.0501(18) 0.058(2) 0.0159(17) -0.0010(16) 0.0079(17)
O5 0.073(2) 0.0476(17) 0.064(2) 0.0063(16) 0.0180(17) 0.0117(15)
N1 0.059(2) 0.0387(19) 0.0406(19) 0.0046(16) 0.0025(16) 0.0005(16)
C1 0.071(3) 0.054(3) 0.036(2) 0.002(2) 0.013(2) 0.005(2)
C2 0.085(4) 0.071(3) 0.053(3) 0.011(3) 0.018(3) 0.012(3)
C3 0.105(5) 0.100(5) 0.059(4) 0.001(4) 0.016(3) 0.039(4)
C4 0.143(6) 0.081(4) 0.061(4) -0.018(3) -0.009(4) 0.045(5)
C5 0.125(5) 0.058(3) 0.056(3) -0.011(3) -0.022(3) 0.020(3)
C6 0.090(4) 0.045(2) 0.032(2) 0.004(2) -0.002(2) 0.004(2)
C7 0.082(3) 0.045(2) 0.034(2) 0.002(2) -0.005(2) -0.011(2)
C8 0.076(3) 0.041(2) 0.028(2) -0.0022(18) 0.0026(19) -0.008(2)
C9 0.071(3) 0.042(2) 0.034(2) 0.0019(18) 0.0045(19) -0.010(2)
C10 0.058(2) 0.040(2) 0.033(2) 0.0032(18) 0.0028(18) -0.0098(19)
C11 0.064(3) 0.047(3) 0.037(2) 0.0052(19) -0.001(2) -0.007(2)
C12 0.051(2) 0.040(2) 0.039(2) 0.0057(19) 0.0011(18) -0.0030(19)
C13 0.058(3) 0.047(2) 0.043(2) -0.002(2) 0.008(2) 0.005(2)
C14 0.063(3) 0.051(3) 0.032(2) 0.000(2) 0.0039(18) -0.001(2)
C15 0.053(2) 0.045(2) 0.038(2) 0.009(2) 0.0004(18) -0.001(2)
C16 0.057(2) 0.039(2) 0.037(2) 0.002(2) 0.0074(18) 0.0019(19)
C17 0.052(2) 0.035(2) 0.037(2) 0.0016(18) 0.0035(17) -0.0047(18)
C18 0.049(2) 0.043(2) 0.057(3) 0.008(2) -0.004(2) -0.0006(19)
C19 0.069(3) 0.054(3) 0.070(3) -0.005(3) 0.003(3) 0.015(2)
C20 0.111(5) 0.068(3) 0.093(4) -0.014(3) 0.005(4) -0.014(3)
C21 0.108(5) 0.104(5) 0.123(6) -0.014(4) -0.026(4) 0.052(4)
C22 0.121(5) 0.077(4) 0.102(5) -0.002(4) 0.047(4) 0.026(4)
C23 0.075(3) 0.055(3) 0.036(2) -0.005(2) 0.008(2) -0.019(2)
C24 0.066(3) 0.059(3) 0.045(3) -0.003(2) 0.003(2) -0.008(2)
C25 0.079(3) 0.091(4) 0.047(3) -0.004(3) -0.005(2) 0.003(3)
C26 0.086(4) 0.097(4) 0.049(3) -0.004(3) -0.008(3) -0.002(3)
C27 0.069(3) 0.066(3) 0.069(4) 0.002(3) -0.017(3) -0.014(3)
C28 0.066(3) 0.076(4) 0.074(4) -0.007(3) 0.004(3) -0.005(3)
C29 0.070(3) 0.072(3) 0.053(3) -0.004(3) 0.003(2) -0.013(3)
C30 0.121(5) 0.131(6) 0.077(4) 0.019(4) -0.039(4) -0.007(5)
C31 0.101(4) 0.051(3) 0.043(3) 0.004(2) 0.017(3) -0.012(3)
Cl2 0.0853(8) 0.0638(7) 0.0433(6) 0.0143(6) -0.0025(5) -0.0167(6)
S2 0.0626(7) 0.0565(7) 0.0521(7) -0.0118(6) -0.0055(5) 0.0052(6)
F4 0.129(2) 0.0712(19) 0.0540(17) -0.0029(15) -0.0451(17) 0.0164(18)
F5 0.130(3) 0.0670(19) 0.0437(16) 0.0194(14) -0.0041(16) 0.0094(18)
F6 0.118(2) 0.0576(16) 0.071(2) -0.0008(15) -0.0336(17) 0.0339(17)
O6 0.113(3) 0.052(2) 0.060(2) 0.0053(17) 0.020(2) 0.029(2)
O7 0.082(2) 0.096(3) 0.0381(17) 0.0019(18) -0.0091(15) 0.021(2)
O8 0.083(3) 0.092(3) 0.087(3) 0.003(2) 0.025(2) 0.010(2)
O9 0.086(2) 0.0505(18) 0.059(2) 0.0146(17) -0.0011(16) -0.0072(17)
O10 0.075(2) 0.0449(17) 0.068(2) 0.0065(16) -0.0182(17) -0.0112(15)
N2 0.062(2) 0.0375(19) 0.042(2) 0.0070(16) -0.0033(16) -0.0019(16)
C3AA 0.101(4) 0.053(3) 0.044(3) 0.002(2) -0.017(3) 0.014(3)
C32 0.078(3) 0.049(3) 0.036(2) 0.004(2) -0.011(2) -0.003(2)
C33 0.089(4) 0.073(3) 0.054(3) 0.010(3) -0.018(3) -0.010(3)
C34 0.105(5) 0.096(5) 0.059(4) -0.003(4) -0.019(3) -0.037(4)
C35 0.142(6) 0.079(4) 0.062(4) -0.016(3) 0.004(4) -0.044(4)
C36 0.123(5) 0.058(3) 0.051(3) -0.008(3) 0.019(3) -0.015(3)
C37 0.094(4) 0.041(2) 0.031(2) 0.0017(19) 0.002(2) -0.002(2)
C38 0.081(3) 0.044(2) 0.033(2) 0.0049(19) 0.004(2) 0.012(2)
C39 0.075(3) 0.042(2) 0.028(2) -0.0009(18) -0.0004(19) 0.005(2)
C40 0.071(3) 0.040(2) 0.031(2) 0.0021(18) -0.0061(19) 0.0119(19)
C41 0.077(3) 0.052(3) 0.038(2) -0.005(2) -0.008(2) 0.015(2)
C42 0.062(3) 0.054(3) 0.042(2) -0.001(2) -0.003(2) 0.005(2)
C43 0.073(3) 0.076(3) 0.051(3) -0.006(3) -0.004(2) 0.016(3)
C44 0.068(3) 0.081(4) 0.070(4) -0.003(3) -0.003(3) 0.002(3)
C45 0.067(3) 0.069(3) 0.069(4) 0.007(3) 0.015(3) 0.016(3)
C46 0.084(4) 0.102(4) 0.043(3) -0.008(3) 0.004(3) 0.003(3)
C47 0.073(3) 0.093(4) 0.048(3) -0.004(3) 0.004(2) -0.002(3)
C48 0.124(5) 0.126(6) 0.078(5) 0.020(4) 0.034(4) 0.006(5)
C49 0.061(3) 0.038(2) 0.033(2) 0.0034(18) -0.0033(18) 0.0081(19)
C50 0.050(2) 0.039(2) 0.035(2) 0.0026(18) -0.0018(17) 0.0044(18)
C51 0.057(2) 0.038(2) 0.040(2) 0.002(2) -0.0082(18) -0.0026(19)
C52 0.052(2) 0.048(2) 0.037(2) 0.011(2) -0.0004(17) 0.000(2)
C53 0.060(3) 0.054(3) 0.030(2) -0.001(2) -0.0044(18) 0.003(2)
C54 0.059(3) 0.041(2) 0.042(2) -0.003(2) -0.008(2) -0.0025(19)
C55 0.048(2) 0.041(2) 0.042(2) 0.0046(19) -0.0016(18) 0.0007(18)
C56 0.065(3) 0.048(3) 0.039(2) 0.005(2) -0.001(2) 0.008(2)
C57 0.051(2) 0.043(2) 0.057(3) 0.007(2) 0.000(2) 0.0010(19)
C58 0.070(3) 0.054(3) 0.073(4) -0.005(3) -0.003(3) -0.016(3)
C59 0.120(5) 0.080(4) 0.106(5) 0.005(4) -0.049(4) -0.026(4)
C60 0.119(5) 0.072(4) 0.092(4) -0.012(3) -0.005(4) 0.015(4)
C61 0.113(5) 0.106(5) 0.118(5) -0.011(4) 0.032(4) -0.058(4)

loop_
_atom_type_symbol
_atom_type_description
_atom_type_scat_dispersion_real
_atom_type_scat_dispersion_imag
_atom_type_scat_source
C C 0.0033 0.0016 'International Tables Vol C Tables 4.2.6.8 and 6.1.1.4'
H H 0.0000 0.0000 'International Tables Vol C Tables 4.2.6.8 and 6.1.1.4'
Cl Cl 0.1484 0.1585 'International Tables Vol C Tables 4.2.6.8 and 6.1.1.4'
F F 0.0171 0.0103 'International Tables Vol C Tables 4.2.6.8 and 6.1.1.4'
N N 0.0061 0.0033 'International Tables Vol C Tables 4.2.6.8 and 6.1.1.4'
O O 0.0106 0.0060 'International Tables Vol C Tables 4.2.6.8 and 6.1.1.4'
S S 0.1246 0.1234 'International Tables Vol C Tables 4.2.6.8 and 6.1.1.4'

loop_
_geom_angle_atom_site_label_1
_geom_angle_atom_site_label_2
_geom_angle_atom_site_label_3
_geom_angle
C1 S1 C9 102.0(2)
C7 O1 H1 109.5
C27 O3 C30 119.2(5)
C18 O5 C19 121.5(3)
C11 N1 C12 107.7(3)
C11 N1 C18 122.2(4)
C18 N1 C12 129.2(4)
C2 C1 S1 119.5(4)
C2 C1 C6 121.2(4)
C6 C1 S1 119.3(4)
C1 C2 H2 120.4
C1 C2 C3 119.1(6)
C3 C2 H2 120.4
C2 C3 H3 120.1
C4 C3 C2 119.7(6)
C4 C3 H3 120.1
C3 C4 H4 119.4
C3 C4 C5 121.3(6)
C5 C4 H4 119.4
C4 C5 H5 119.7
C4 C5 C6 120.6(6)
C6 C5 H5 119.7
C1 C6 C7 118.6(4)
C5 C6 C1 118.1(5)
C5 C6 C7 123.2(5)
O1 C7 C6 112.0(4)
O1 C7 H7 109.6
O1 C7 C8 105.3(3)
C6 C7 H7 109.6
C6 C7 C8 110.7(4)
C8 C7 H7 109.6
C7 C8 H8 107.2
C7 C8 C9 115.0(3)
C9 C8 H8 107.2
C23 C8 C7 108.7(4)
C23 C8 H8 107.2
C23 C8 C9 111.2(3)
C8 C9 S1 112.6(3)
C10 C9 S1 105.3(3)
C10 C9 C8 115.6(3)
C10 C9 C31 109.7(4)
C31 C9 S1 106.3(3)
C31 C9 C8 106.9(3)
C11 C10 C9 126.0(4)
C11 C10 C17 105.8(4)
C17 C10 C9 128.1(4)
N1 C11 H11 124.0
C10 C11 N1 111.9(4)
C10 C11 H11 124.0
C13 C12 N1 130.7(4)
C13 C12 C17 122.1(4)
C17 C12 N1 107.2(3)
C12 C13 H13 121.2
C14 C13 C12 117.5(4)
C14 C13 H13 121.2
C13 C14 H14 119.5
C13 C14 C15 121.0(4)
C15 C14 H14 119.5
C14 C15 Cl1 118.8(3)
C14 C15 C16 122.1(4)
C16 C15 Cl1 119.1(3)
C15 C16 H16 120.9
C15 C16 C17 118.2(4)
C17 C16 H16 120.9
C12 C17 C10 107.3(3)
C16 C17 C10 133.7(4)
C16 C17 C12 119.0(3)
O4 C18 O5 128.3(4)
O4 C18 N1 120.0(4)
O5 C18 N1 111.7(4)
O5 C19 C20 107.6(4)
O5 C19 C21 110.8(4)
O5 C19 C22 102.1(4)
C20 C19 C21 112.1(5)
C20 C19 C22 111.6(5)
C22 C19 C21 112.1(5)
C19 C20 H20A 109.5
C19 C20 H20B 109.5
C19 C20 H20C 109.5
H20A C20 H20B 109.5
H20A C20 H20C 109.5
H20B C20 H20C 109.5
C19 C21 H21A 109.5
C19 C21 H21B 109.5
C19 C21 H21C 109.5
H21A C21 H21B 109.5
H21A C21 H21C 109.5
H21B C21 H21C 109.5
C19 C22 H22A 109.5
C19 C22 H22B 109.5
C19 C22 H22C 109.5
H22A C22 H22B 109.5
H22A C22 H22C 109.5
H22B C22 H22C 109.5
O2 C23 C8 119.5(4)
O2 C23 C24 120.7(4)
C24 C23 C8 119.8(4)
C25 C24 C23 123.4(4)
C29 C24 C23 118.8(4)
C29 C24 C25 117.7(4)
C24 C25 H25 119.4
C26 C25 C24 121.2(5)
C26 C25 H25 119.4
C25 C26 H26 120.1
C27 C26 C25 119.8(5)
C27 C26 H26 120.1
O3 C27 C26 124.2(5)
O3 C27 C28 115.9(5)
C26 C27 C28 119.9(5)
C27 C28 H28 120.0
C29 C28 C27 120.1(5)
C29 C28 H28 120.0
C24 C29 H29 119.3
C28 C29 C24 121.4(5)
C28 C29 H29 119.3
O3 C30 H30A 109.5
O3 C30 H30B 109.5
O3 C30 H30C 109.5
H30A C30 H30B 109.5
H30A C30 H30C 109.5
H30B C30 H30C 109.5
F1 C31 F3 106.3(4)
F1 C31 C9 113.4(4)
F2 C31 F1 106.9(4)
F2 C31 F3 106.4(4)
F2 C31 C9 111.4(4)
F3 C31 C9 112.0(4)
C32 S2 C40 101.6(2)
C38 O6 H6 109.5
C45 O8 C48 119.4(5)
C57 O10 C58 121.5(3)
C55 N2 C57 129.5(4)
C56 N2 C55 107.9(3)
C56 N2 C57 121.8(4)
F4 C3AA C40 111.2(4)
F5 C3AA F4 106.3(4)
F5 C3AA C40 111.5(4)
F6 C3AA F4 106.5(4)
F6 C3AA F5 107.3(4)
F6 C3AA C40 113.6(4)
C33 C32 S2 119.5(4)
C33 C32 C37 121.0(5)
C37 C32 S2 119.4(4)
C32 C33 H33 120.4
C34 C33 C32 119.2(6)
C34 C33 H33 120.4
C33 C34 H34 120.1
C35 C34 C33 119.8(6)
C35 C34 H34 120.1
C34 C35 H35 119.2
C34 C35 C36 121.7(6)
C36 C35 H35 119.2
C35 C36 H36 119.9
C35 C36 C37 120.2(6)
C37 C36 H36 119.9
C32 C37 C38 118.7(4)
C36 C37 C32 118.1(5)
C36 C37 C38 123.2(5)
O6 C38 C37 111.9(4)
O6 C38 H38 109.4
O6 C38 C39 105.8(3)
C37 C38 H38 109.4
C37 C38 C39 110.8(4)
C39 C38 H38 109.4
C38 C39 H39 106.9
C38 C39 C40 114.8(3)
C40 C39 H39 106.9
C41 C39 C38 108.9(4)
C41 C39 H39 106.9
C41 C39 C40 111.9(3)
C3AA C40 S2 106.7(3)
C3AA C40 C39 107.3(3)
C3AA C40 C49 108.8(3)
C39 C40 S2 113.3(3)
C49 C40 S2 105.4(3)
C49 C40 C39 115.0(3)
O7 C41 C39 119.0(4)
O7 C41 C42 121.2(4)
C42 C41 C39 119.8(4)
C43 C42 C41 118.9(4)
C43 C42 C47 116.8(4)
C47 C42 C41 124.3(4)
C42 C43 H43 119.2
C44 C43 C42 121.7(5)
C44 C43 H43 119.2
C43 C44 H44 119.9
C43 C44 C45 120.2(5)
C45 C44 H44 119.9
O8 C45 C44 115.9(5)
O8 C45 C46 124.2(5)
C46 C45 C44 119.9(5)
C45 C46 H46 120.6
C47 C46 C45 118.8(5)
C47 C46 H46 120.6
C42 C47 H47 118.7
C46 C47 C42 122.5(5)
C46 C47 H47 118.7
O8 C48 H48A 109.5
O8 C48 H48B 109.5
O8 C48 H48C 109.5
H48A C48 H48B 109.5
H48A C48 H48C 109.5
H48B C48 H48C 109.5
C50 C49 C40 127.7(3)
C56 C49 C40 126.7(4)
C56 C49 C50 105.6(4)
C51 C50 C49 133.5(4)
C51 C50 C55 119.3(4)
C55 C50 C49 107.2(3)
C50 C51 H51 121.2
C52 C51 C50 117.6(4)
C52 C51 H51 121.2
C51 C52 Cl2 119.0(3)
C53 C52 Cl2 118.4(3)
C53 C52 C51 122.6(4)
C52 C53 H53 119.7
C54 C53 C52 120.6(4)
C54 C53 H53 119.7
C53 C54 H54 121.1
C53 C54 C55 117.8(4)
C55 C54 H54 121.1
N2 C55 C50 107.1(3)
N2 C55 C54 130.8(4)
C50 C55 C54 122.0(4)
N2 C56 H56 124.0
C49 C56 N2 112.1(4)
C49 C56 H56 124.0
O9 C57 O10 127.9(4)
O9 C57 N2 120.5(4)
O10 C57 N2 111.6(4)
O10 C58 C59 102.0(4)
O10 C58 C60 108.1(4)
O10 C58 C61 111.3(4)
C60 C58 C59 111.0(5)
C60 C58 C61 112.2(5)
C61 C58 C59 111.8(5)
C58 C59 H59A 109.5
C58 C59 H59B 109.5
C58 C59 H59C 109.5
H59A C59 H59B 109.5
H59A C59 H59C 109.5
H59B C59 H59C 109.5
C58 C60 H60A 109.5
C58 C60 H60B 109.5
C58 C60 H60C 109.5
H60A C60 H60B 109.5
H60A C60 H60C 109.5
H60B C60 H60C 109.5
C58 C61 H61A 109.5
C58 C61 H61B 109.5
C58 C61 H61C 109.5
H61A C61 H61B 109.5
H61A C61 H61C 109.5
H61B C61 H61C 109.5

loop_
_geom_bond_atom_site_label_1
_geom_bond_atom_site_label_2
_geom_bond_distance
Cl1 C15 1.738(4)
S1 C1 1.762(5)
S1 C9 1.847(5)
F1 C31 1.339(6)
F2 C31 1.342(6)
F3 C31 1.345(5)
O1 H1 0.8200
O1 C7 1.418(5)
O2 C23 1.216(5)
O3 C27 1.360(6)
O3 C30 1.412(7)
O4 C18 1.209(5)
O5 C18 1.306(5)
O5 C19 1.498(5)
N1 C11 1.374(5)
N1 C12 1.409(5)
N1 C18 1.401(5)
C1 C2 1.383(6)
C1 C6 1.391(7)
C2 H2 0.9300
C2 C3 1.389(8)
C3 H3 0.9300
C3 C4 1.358(9)
C4 H4 0.9300
C4 C5 1.370(8)
C5 H5 0.9300
C5 C6 1.383(7)
C6 C7 1.493(6)
C7 H7 0.9800
C7 C8 1.533(6)
C8 H8 0.9800
C8 C9 1.580(6)
C8 C23 1.531(6)
C9 C10 1.518(6)
C9 C31 1.527(6)
C10 C11 1.350(6)
C10 C17 1.464(5)
C11 H11 0.9300
C12 C13 1.394(5)
C12 C17 1.405(6)
C13 H13 0.9300
C13 C14 1.370(6)
C14 H14 0.9300
C14 C15 1.380(6)
C15 C16 1.384(5)
C16 H16 0.9300
C16 C17 1.388(5)
C19 C20 1.504(7)
C19 C21 1.516(7)
C19 C22 1.508(7)
C20 H20A 0.9600
C20 H20B 0.9600
C20 H20C 0.9600
C21 H21A 0.9600
C21 H21B 0.9600
C21 H21C 0.9600
C22 H22A 0.9600
C22 H22B 0.9600
C22 H22C 0.9600
C23 C24 1.482(6)
C24 C25 1.390(6)
C24 C29 1.383(7)
C25 H25 0.9300
C25 C26 1.385(7)
C26 H26 0.9300
C26 C27 1.371(7)
C27 C28 1.379(7)
C28 H28 0.9300
C28 C29 1.375(7)
C29 H29 0.9300
C30 H30A 0.9600
C30 H30B 0.9600
C30 H30C 0.9600
Cl2 C52 1.738(4)
S2 C32 1.762(5)
S2 C40 1.842(5)
F4 C3AA 1.346(5)
F5 C3AA 1.336(6)
F6 C3AA 1.333(5)
O6 H6 0.8200
O6 C38 1.412(5)
O7 C41 1.216(5)
O8 C45 1.355(6)
O8 C48 1.411(7)
O9 C57 1.207(5)
O10 C57 1.308(5)
O10 C58 1.491(5)
N2 C55 1.402(5)
N2 C56 1.375(5)
N2 C57 1.404(5)
C3AA C40 1.532(6)
C32 C33 1.388(6)
C32 C37 1.385(6)
C33 H33 0.9300
C33 C34 1.385(8)
C34 H34 0.9300
C34 C35 1.344(9)
C35 H35 0.9300
C35 C36 1.372(8)
C36 H36 0.9300
C36 C37 1.386(7)
C37 C38 1.502(6)
C38 H38 0.9800
C38 C39 1.537(6)
C39 H39 0.9800
C39 C40 1.573(6)
C39 C41 1.530(6)
C40 C49 1.528(6)
C41 C42 1.473(6)
C42 C43 1.384(7)
C42 C47 1.386(6)
C43 H43 0.9300
C43 C44 1.364(7)
C44 H44 0.9300
C44 C45 1.377(7)
C45 C46 1.379(7)
C46 H46 0.9300
C46 C47 1.375(7)
C47 H47 0.9300
C48 H48A 0.9600
C48 H48B 0.9600
C48 H48C 0.9600
C49 C50 1.467(5)
C49 C56 1.340(6)
C50 C51 1.399(6)
C50 C55 1.402(6)
C51 H51 0.9300
C51 C52 1.383(5)
C52 C53 1.386(6)
C53 H53 0.9300
C53 C54 1.368(6)
C54 H54 0.9300
C54 C55 1.399(5)
C56 H56 0.9300
C58 C59 1.513(8)
C58 C60 1.502(8)
C58 C61 1.510(7)
C59 H59A 0.9600
C59 H59B 0.9600
C59 H59C 0.9600
C60 H60A 0.9600
C60 H60B 0.9600
C60 H60C 0.9600
C61 H61A 0.9600
C61 H61B 0.9600
C61 H61C 0.9600

loop_
_geom_torsion_atom_site_label_1
_geom_torsion_atom_site_label_2
_geom_torsion_atom_site_label_3
_geom_torsion_atom_site_label_4
_geom_torsion
Cl1 C15 C16 C17 -178.5(3)
S1 C1 C2 C3 177.5(4)
S1 C1 C6 C5 -179.5(3)
S1 C1 C6 C7 2.4(5)
S1 C9 C10 C11 132.8(4)
S1 C9 C10 C17 -44.2(5)
S1 C9 C31 F1 -60.7(5)
S1 C9 C31 F2 178.7(3)
S1 C9 C31 F3 59.6(5)
O1 C7 C8 C9 177.3(4)
O1 C7 C8 C23 51.9(4)
O2 C23 C24 C25 -159.3(5)
O2 C23 C24 C29 20.4(7)
O3 C27 C28 C29 -179.0(5)
N1 C12 C13 C14 -179.6(4)
N1 C12 C17 C10 1.4(4)
N1 C12 C17 C16 -178.7(3)
C1 S1 C9 C8 32.3(3)
C1 S1 C9 C10 159.1(3)
C1 S1 C9 C31 -84.5(3)
C1 C2 C3 C4 1.9(8)
C1 C6 C7 O1 171.5(4)
C1 C6 C7 C8 54.3(5)
C2 C1 C6 C5 -2.2(7)
C2 C1 C6 C7 179.7(4)
C2 C3 C4 C5 -1.9(9)
C3 C4 C5 C6 -0.1(9)
C4 C5 C6 C1 2.2(7)
C4 C5 C6 C7 -179.8(5)
C5 C6 C7 O1 -6.5(6)
C5 C6 C7 C8 -123.8(5)
C6 C1 C2 C3 0.2(7)
C6 C7 C8 C9 -61.4(5)
C6 C7 C8 C23 173.3(3)
C7 C8 C9 S1 13.9(5)
C7 C8 C9 C10 -107.2(4)
C7 C8 C9 C31 130.3(4)
C7 C8 C23 O2 51.9(5)
C7 C8 C23 C24 -129.5(4)
C8 C9 C10 C11 -102.2(5)
C8 C9 C10 C17 80.8(5)
C8 C9 C31 F1 178.8(4)
C8 C9 C31 F2 58.2(5)
C8 C9 C31 F3 -60.9(5)
C8 C23 C24 C25 22.1(7)
C8 C23 C24 C29 -158.2(4)
C9 S1 C1 C2 139.4(4)
C9 S1 C1 C6 -43.3(4)
C9 C8 C23 O2 -75.6(5)
C9 C8 C23 C24 103.0(4)
C9 C10 C11 N1 -178.6(4)
C9 C10 C17 C12 177.2(4)
C9 C10 C17 C16 -2.6(7)
C10 C9 C31 F1 52.7(6)
C10 C9 C31 F2 -68.0(5)
C10 C9 C31 F3 173.0(4)
C11 N1 C12 C13 176.5(4)
C11 N1 C12 C17 -2.1(4)
C11 N1 C18 O4 -4.4(6)
C11 N1 C18 O5 173.8(4)
C11 C10 C17 C12 -0.3(4)
C11 C10 C17 C16 179.9(4)
C12 N1 C11 C10 2.0(5)
C12 N1 C18 O4 163.9(4)
C12 N1 C18 O5 -17.9(6)
C12 C13 C14 C15 -0.5(6)
C13 C12 C17 C10 -177.3(4)
C13 C12 C17 C16 2.6(6)
C13 C14 C15 Cl1 180.0(3)
C13 C14 C15 C16 0.8(6)
C14 C15 C16 C17 0.6(6)
C15 C16 C17 C10 177.6(4)
C15 C16 C17 C12 -2.2(6)
C17 C10 C11 N1 -1.0(5)
C17 C12 C13 C14 -1.1(6)
C18 O5 C19 C20 -64.3(6)
C18 O5 C19 C21 58.6(6)
C18 O5 C19 C22 178.1(5)
C18 N1 C11 C10 172.5(4)
C18 N1 C12 C13 6.9(7)
C18 N1 C12 C17 -171.7(4)
C19 O5 C18 O4 -9.0(7)
C19 O5 C18 N1 173.0(4)
C23 C8 C9 S1 137.9(3)
C23 C8 C9 C10 16.8(5)
C23 C8 C9 C31 -105.7(4)
C23 C24 C25 C26 -179.6(5)
C23 C24 C29 C28 179.8(5)
C24 C25 C26 C27 0.4(9)
C25 C24 C29 C28 -0.5(7)
C25 C26 C27 O3 179.3(5)
C25 C26 C27 C28 -1.7(8)
C26 C27 C28 C29 1.8(8)
C27 C28 C29 C24 -0.7(8)
C29 C24 C25 C26 0.7(8)
C30 O3 C27 C26 -4.9(8)
C30 O3 C27 C28 176.0(5)
C31 C9 C10 C11 18.8(6)
C31 C9 C10 C17 -158.2(4)
Cl2 C52 C53 C54 179.9(3)
S2 C32 C33 C34 177.5(4)
S2 C32 C37 C36 -178.8(3)
S2 C32 C37 C38 3.1(5)
S2 C40 C49 C50 -44.5(5)
S2 C40 C49 C56 133.0(4)
F4 C3AA C40 S2 60.0(5)
F4 C3AA C40 C39 -61.7(5)
F4 C3AA C40 C49 173.2(4)
F5 C3AA C40 S2 178.5(3)
F5 C3AA C40 C39 56.8(5)
F5 C3AA C40 C49 -68.3(5)
F6 C3AA C40 S2 -60.2(5)
F6 C3AA C40 C39 178.1(4)
F6 C3AA C40 C49 53.0(5)
O6 C38 C39 C40 178.2(3)
O6 C38 C39 C41 51.8(4)
O7 C41 C42 C43 20.7(7)
O7 C41 C42 C47 -159.0(5)
O8 C45 C46 C47 179.1(5)
C3AA C40 C49 C50 -158.6(4)
C3AA C40 C49 C56 18.9(6)
C32 S2 C40 C3AA -84.8(3)
C32 S2 C40 C39 33.0(3)
C32 S2 C40 C49 159.6(3)
C32 C33 C34 C35 0.6(8)
C32 C37 C38 O6 171.3(4)
C32 C37 C38 C39 53.5(5)
C33 C32 C37 C36 -2.7(7)
C33 C32 C37 C38 179.1(4)
C33 C34 C35 C36 -1.3(9)
C34 C35 C36 C37 -0.1(9)
C35 C36 C37 C32 2.1(7)
C35 C36 C37 C38 -179.8(5)
C36 C37 C38 O6 -6.8(6)
C36 C37 C38 C39 -124.6(5)
C37 C32 C33 C34 1.4(7)
C37 C38 C39 C40 -60.4(5)
C37 C38 C39 C41 173.3(3)
C38 C39 C40 S2 13.0(4)
C38 C39 C40 C3AA 130.5(4)
C38 C39 C40 C49 -108.2(4)
C38 C39 C41 O7 52.0(5)
C38 C39 C41 C42 -128.8(4)
C39 C40 C49 C50 80.9(5)
C39 C40 C49 C56 -101.5(5)
C39 C41 C42 C43 -158.5(4)
C39 C41 C42 C47 21.8(7)
C40 S2 C32 C33 140.1(4)
C40 S2 C32 C37 -43.8(4)
C40 C39 C41 O7 -76.0(5)
C40 C39 C41 C42 103.2(4)
C40 C49 C50 C51 -2.0(7)
C40 C49 C50 C55 177.4(4)
C40 C49 C56 N2 -178.7(4)
C41 C39 C40 S2 137.8(3)
C41 C39 C40 C3AA -104.7(4)
C41 C39 C40 C49 16.6(5)
C41 C42 C43 C44 179.5(5)
C41 C42 C47 C46 -179.8(5)
C42 C43 C44 C45 -0.5(8)
C43 C42 C47 C46 0.5(8)
C43 C44 C45 O8 -179.3(5)
C43 C44 C45 C46 2.1(8)
C44 C45 C46 C47 -2.3(8)
C45 C46 C47 C42 1.1(9)
C47 C42 C43 C44 -0.8(7)
C48 O8 C45 C44 175.5(5)
C48 O8 C45 C46 -5.9(8)
C49 C50 C51 C52 177.4(4)
C49 C50 C55 N2 1.6(4)
C49 C50 C55 C54 -176.9(4)
C50 C49 C56 N2 -0.7(5)
C50 C51 C52 Cl2 -178.9(3)
C50 C51 C52 C53 0.4(6)
C51 C50 C55 N2 -178.9(3)
C51 C50 C55 C54 2.6(6)
C51 C52 C53 C54 0.6(6)
C52 C53 C54 C55 0.0(6)
C53 C54 C55 N2 -179.6(4)
C53 C54 C55 C50 -1.6(6)
C55 N2 C56 C49 1.7(5)
C55 N2 C57 O9 163.5(4)
C55 N2 C57 O10 -17.9(6)
C55 C50 C51 C52 -2.0(6)
C56 N2 C55 C50 -2.0(4)
C56 N2 C55 C54 176.3(4)
C56 N2 C57 O9 -4.7(6)
C56 N2 C57 O10 173.9(4)
C56 C49 C50 C51 -180.0(4)
C56 C49 C50 C55 -0.6(4)
C57 O10 C58 C59 178.2(4)
C57 O10 C58 C60 -64.8(6)
C57 O10 C58 C61 58.9(6)
C57 N2 C55 C50 -171.5(4)
C57 N2 C55 C54 6.8(7)
C57 N2 C56 C49 172.2(4)
C58 O10 C57 O9 -8.5(7)
C58 O10 C57 N2 173.0(4)
